data_4307021
loop_
_publ_author_name
'Bhavesh A. Gandhi'
'Omar Green'
'Judith N. Burstyn'

_publ_contact_author_address
;University of Wisconsin-Madison
Department of Chemistry
1101 University Ave
Madison, WI 53706
;
_publ_contact_author_email burstyn@chem.wisc.edu
_publ_contact_author_fax 608-262-6143
_publ_contact_author_name 'Judith N. Burstyn'
_publ_contact_author_phone 608-262-0328
_publ_section_title
;
Facile Oxidation-Based Synthesis of Sterically Encumbered Four-Coordinate
Bis(2,9-di-tert-butyl-1,10-phenanthroline)copper(I) and Related
Three-Coordinate Copper(I) Complexes
;
_journal_name_full 'Inorganic Chemistry'
_journal_page_first 3816
_journal_page_last 3825
_journal_paper_doi 10.1021/ic0615224
_journal_volume 46
_journal_year 2007
_chemical_formula_sum 'C65 H50 B Cl2 Cu F20 N4'
_chemical_formula_weight 1412.34
_chemical_name_systematic
; 
 bis(2,9-di-tert-butyl-1,10-phenanthroline)copper(I) 
perfluorotetraphenylborate dichloromethane 
;
_space_group_IT_number 14
_symmetry_cell_setting monoclinic
_symmetry_space_group_name_Hall '-P 2ybc'
_symmetry_space_group_name_H-M 'P 1 21/c 1'
_atom_sites_solution_hydrogens geom
_atom_sites_solution_primary direct
_atom_sites_solution_secondary difmap
_audit_creation_method SHELXL-97
_cell_angle_alpha 90.00
_cell_angle_beta 108.057(2)
_cell_angle_gamma 90.00
_cell_formula_units_Z 4
_cell_length_a 14.7039(14)
_cell_length_b 25.882(3)
_cell_length_c 16.7036(16)
_cell_measurement_temperature 100(2)
_cell_volume 6043.7(11)
_computing_cell_refinement 'Bruker SMART'
_computing_data_collection 'Bruker SMART'
_computing_data_reduction 'Bruker SAINT'
_computing_molecular_graphics 'Bruker SHELXTL'
_computing_publication_material 'Bruker SHELXTL'
_computing_structure_refinement 'SHELXL-97 (Sheldrick, 1997)'
_computing_structure_solution 'SHELXS-97 (Sheldrick, 1990)'
_diffrn_ambient_temperature 100(2)
_diffrn_measured_fraction_theta_full 0.995
_diffrn_measured_fraction_theta_max 0.995
_diffrn_measurement_device_type 'CCD area detector'
_diffrn_measurement_method 'phi and omega scans'
_diffrn_radiation_monochromator graphite
_diffrn_radiation_source 'fine-focus sealed tube'
_diffrn_radiation_type MoK\a
_diffrn_radiation_wavelength 0.71073
_diffrn_reflns_av_R_equivalents 0.0751
_diffrn_reflns_av_sigmaI/netI 0.0687
_diffrn_reflns_limit_h_max 18
_diffrn_reflns_limit_h_min -18
_diffrn_reflns_limit_k_max 32
_diffrn_reflns_limit_k_min -31
_diffrn_reflns_limit_l_max 20
_diffrn_reflns_limit_l_min -20
_diffrn_reflns_number 49961
_diffrn_reflns_theta_full 26.39
_diffrn_reflns_theta_max 26.39
_diffrn_reflns_theta_min 1.46
_exptl_absorpt_coefficient_mu 0.558
_exptl_absorpt_correction_T_max 0.9463
_exptl_absorpt_correction_T_min 0.8731
_exptl_absorpt_correction_type multi-scan
_exptl_absorpt_process_details '(SADABS V.2.05, Bruker AXS(2000-2003))'
_exptl_crystal_colour Orange
_exptl_crystal_density_diffrn 1.552
_exptl_crystal_density_method 'not measured'
_exptl_crystal_description Needles
_exptl_crystal_F_000 2864
_exptl_crystal_size_max 0.25
_exptl_crystal_size_mid 0.20
_exptl_crystal_size_min 0.10
_refine_diff_density_max 1.164
_refine_diff_density_min -1.194
_refine_diff_density_rms 0.086
_refine_ls_extinction_method none
_refine_ls_goodness_of_fit_ref 1.025
_refine_ls_hydrogen_treatment constr
_refine_ls_matrix_type full
_refine_ls_number_parameters 850
_refine_ls_number_reflns 12323
_refine_ls_number_restraints 0
_refine_ls_restrained_S_all 1.025
_refine_ls_R_factor_all 0.0882
_refine_ls_R_factor_gt 0.0552
_refine_ls_shift/su_max 0.002
_refine_ls_shift/su_mean 0.000
_refine_ls_structure_factor_coef Fsqd
_refine_ls_weighting_details 'calc w=1/[\s^2^(Fo^2^)+(0.0596P)^2^+9.1395P] where P=(Fo^2^+2Fc^2^)/3'
_refine_ls_weighting_scheme calc
_refine_ls_wR_factor_gt 0.1274
_refine_ls_wR_factor_ref 0.1447
_reflns_number_gt 8720
_reflns_number_total 12323
_reflns_threshold_expression >2sigma(I)
_cod_data_source_file ic0615224si20060811_013837.cif
_cod_data_source_block dtp2CuBC24F20CH2Cl2
_cod_depositor_comments
;
The following automatic conversions were performed:
'_symmetry_cell_setting' value 'Monoclinic' changed to 'monoclinic'
according to '/home/saulius/struct/CIF-dictionaries/cif_core.dic'
dictionary named 'cif_core.dic' version 2.4.1 from 2010-06-29.

Automatic conversion script
Id: cif_fix_enum 1527 2010-12-29 10:47:43Z saulius 
;
_cod_original_cell_volume 6043.8(10)
_cod_database_code 4307021

loop_
_symmetry_equiv_pos_as_xyz
'x, y, z'
'-x, y+1/2, -z+1/2'
'-x, -y, -z'
'x, -y-1/2, z-1/2'

loop_
_atom_site_label
_atom_site_type_symbol
_atom_site_fract_x
_atom_site_fract_y
_atom_site_fract_z
_atom_site_U_iso_or_equiv
_atom_site_adp_type
_atom_site_occupancy
_atom_site_symmetry_multiplicity
_atom_site_calc_flag
_atom_site_refinement_flags
_atom_site_disorder_assembly
_atom_site_disorder_group
Cu Cu 0.21687(3) 0.619613(15) 0.98745(2) 0.01482(11) Uani 1 1 d . . .
Cl1 Cl 0.16230(11) 0.60261(5) 0.48941(8) 0.0624(4) Uani 1 1 d . . .
Cl2 Cl -0.01021(12) 0.54500(5) 0.40178(11) 0.0783(5) Uani 1 1 d . . .
N1 N 0.11393(18) 0.64420(10) 0.87648(16) 0.0137(5) Uani 1 1 d . . .
N2 N 0.11131(18) 0.63758(10) 1.04501(16) 0.0151(6) Uani 1 1 d . . .
N3 N 0.35516(18) 0.64861(10) 1.03066(16) 0.0140(5) Uani 1 1 d . . .
N4 N 0.28587(18) 0.54587(10) 1.00523(16) 0.0151(6) Uani 1 1 d . . .
F1 F 0.73641(14) 0.73942(7) 0.54176(12) 0.0242(4) Uani 1 1 d . . .
F2 F 0.65834(16) 0.83045(8) 0.48816(14) 0.0338(5) Uani 1 1 d . . .
F3 F 0.50156(16) 0.83729(8) 0.34789(15) 0.0371(6) Uani 1 1 d . . .
F4 F 0.43071(15) 0.74972(8) 0.25995(14) 0.0336(5) Uani 1 1 d . . .
F5 F 0.50858(14) 0.65882(7) 0.31019(12) 0.0270(5) Uani 1 1 d . . .
F6 F 0.82675(16) 0.56522(9) 0.55154(13) 0.0359(6) Uani 1 1 d . . .
F7 F 0.87200(17) 0.53640(9) 0.71193(14) 0.0403(6) Uani 1 1 d . . .
F8 F 0.78225(17) 0.58010(9) 0.81581(13) 0.0363(5) Uani 1 1 d . . .
F9 F 0.64868(15) 0.65502(8) 0.75415(13) 0.0322(5) Uani 1 1 d . . .
F10 F 0.60459(13) 0.68522(7) 0.59592(12) 0.0235(4) Uani 1 1 d . . .
F11 F 0.88987(14) 0.66960(10) 0.56770(12) 0.0349(5) Uani 1 1 d . . .
F12 F 1.03037(15) 0.69513(10) 0.51032(15) 0.0442(6) Uani 1 1 d . . .
F13 F 1.00884(16) 0.69096(9) 0.34191(14) 0.0369(6) Uani 1 1 d . . .
F14 F 0.83488(17) 0.66427(9) 0.23214(13) 0.0352(5) Uani 1 1 d . . .
F15 F 0.69029(14) 0.63999(8) 0.28938(12) 0.0275(5) Uani 1 1 d . . .
F16 F 0.74434(15) 0.54548(8) 0.37213(13) 0.0286(5) Uani 1 1 d . . .
F17 F 0.63889(18) 0.46249(8) 0.31958(15) 0.0406(6) Uani 1 1 d . . .
F18 F 0.46131(18) 0.45362(9) 0.33702(17) 0.0482(7) Uani 1 1 d . . .
F19 F 0.39250(15) 0.53139(8) 0.41198(15) 0.0382(6) Uani 1 1 d . . .
F20 F 0.49786(13) 0.61535(7) 0.46723(13) 0.0262(5) Uani 1 1 d . . .
C1 C 0.1119(2) 0.64635(13) 0.7958(2) 0.0184(7) Uani 1 1 d . . .
C2 C 0.0332(3) 0.66876(14) 0.7338(2) 0.0261(8) Uani 1 1 d . . .
H2 H 0.0344 0.6713 0.6775 0.031 Uiso 1 1 calc R . .
C3 C -0.0437(3) 0.68660(14) 0.7534(2) 0.0265(8) Uani 1 1 d . . .
H3 H -0.0962 0.7013 0.7111 0.032 Uiso 1 1 calc R . .
C4 C -0.0451(2) 0.68315(13) 0.8370(2) 0.0194(7) Uani 1 1 d . . .
C5 C -0.1255(2) 0.70094(14) 0.8590(2) 0.0251(8) Uani 1 1 d . . .
H5 H -0.1804 0.7132 0.8164 0.030 Uiso 1 1 calc R . .
C6 C -0.1245(2) 0.70053(13) 0.9395(2) 0.0255(8) Uani 1 1 d . . .
H6 H -0.1781 0.7133 0.9537 0.031 Uiso 1 1 calc R . .
C7 C -0.0439(2) 0.68115(12) 1.0040(2) 0.0198(7) Uani 1 1 d . . .
C8 C -0.0404(3) 0.68166(14) 1.0885(2) 0.0248(8) Uani 1 1 d . . .
H8 H -0.0909 0.6972 1.1043 0.030 Uiso 1 1 calc R . .
C9 C 0.0351(3) 0.66001(13) 1.1485(2) 0.0236(8) Uani 1 1 d . . .
H9 H 0.0372 0.6606 1.2059 0.028 Uiso 1 1 calc R . .
C10 C 0.1099(2) 0.63678(12) 1.1255(2) 0.0173(7) Uani 1 1 d . . .
C11 C 0.0357(2) 0.65982(12) 0.9847(2) 0.0154(7) Uani 1 1 d . . .
C12 C 0.0359(2) 0.66232(12) 0.8974(2) 0.0170(7) Uani 1 1 d . . .
C13 C 0.1894(2) 0.62392(13) 0.7620(2) 0.0191(7) Uani 1 1 d . . .
C14 C 0.2236(3) 0.66514(15) 0.7116(2) 0.0278(8) Uani 1 1 d . . .
H14A H 0.2512 0.6943 0.7485 0.042 Uiso 1 1 calc R . .
H14B H 0.1692 0.6772 0.6648 0.042 Uiso 1 1 calc R . .
H14C H 0.2721 0.6502 0.6894 0.042 Uiso 1 1 calc R . .
C15 C 0.1417(3) 0.57911(15) 0.7018(2) 0.0286(8) Uani 1 1 d . . .
H15A H 0.1887 0.5635 0.6784 0.043 Uiso 1 1 calc R . .
H15B H 0.0879 0.5926 0.6558 0.043 Uiso 1 1 calc R . .
H15C H 0.1184 0.5529 0.7330 0.043 Uiso 1 1 calc R . .
C16 C 0.2771(2) 0.60206(14) 0.8281(2) 0.0228(8) Uani 1 1 d . . .
H16A H 0.3235 0.5903 0.8008 0.034 Uiso 1 1 calc R . .
H16B H 0.2580 0.5729 0.8567 0.034 Uiso 1 1 calc R . .
H16C H 0.3062 0.6289 0.8694 0.034 Uiso 1 1 calc R . .
C17 C 0.1905(2) 0.60930(13) 1.1934(2) 0.0195(7) Uani 1 1 d . . .
C18 C 0.2854(3) 0.63777(16) 1.2062(2) 0.0304(9) Uani 1 1 d . . .
H18A H 0.3367 0.6195 1.2483 0.046 Uiso 1 1 calc R . .
H18B H 0.2802 0.6730 1.2257 0.046 Uiso 1 1 calc R . .
H18C H 0.2998 0.6390 1.1528 0.046 Uiso 1 1 calc R . .
C19 C 0.1969(3) 0.55334(14) 1.1668(2) 0.0270(8) Uani 1 1 d . . .
H19A H 0.1382 0.5350 1.1654 0.040 Uiso 1 1 calc R . .
H19B H 0.2519 0.5365 1.2073 0.040 Uiso 1 1 calc R . .
H19C H 0.2050 0.5526 1.1107 0.040 Uiso 1 1 calc R . .
C20 C 0.1719(3) 0.60819(15) 1.2793(2) 0.0274(8) Uani 1 1 d . . .
H20A H 0.1121 0.5896 1.2737 0.041 Uiso 1 1 calc R . .
H20B H 0.1667 0.6436 1.2980 0.041 Uiso 1 1 calc R . .
H20C H 0.2250 0.5906 1.3207 0.041 Uiso 1 1 calc R . .
C21 C 0.3898(2) 0.69698(12) 1.04161(19) 0.0143(6) Uani 1 1 d . . .
C22 C 0.4873(2) 0.70649(13) 1.0837(2) 0.0193(7) Uani 1 1 d . . .
H22 H 0.5106 0.7410 1.0907 0.023 Uiso 1 1 calc R . .
C23 C 0.5483(2) 0.66659(13) 1.1142(2) 0.0197(7) Uani 1 1 d . . .
H23 H 0.6139 0.6733 1.1428 0.024 Uiso 1 1 calc R . .
C24 C 0.5145(2) 0.61541(13) 1.1036(2) 0.0173(7) Uani 1 1 d . . .
C25 C 0.5769(2) 0.57311(14) 1.1363(2) 0.0215(7) Uani 1 1 d . . .
H25 H 0.6427 0.5794 1.1644 0.026 Uiso 1 1 calc R . .
C26 C 0.5437(2) 0.52452(14) 1.1276(2) 0.0228(8) Uani 1 1 d . . .
H26 H 0.5857 0.4967 1.1507 0.027 Uiso 1 1 calc R . .
C27 C 0.4457(2) 0.51454(13) 1.0839(2) 0.0198(7) Uani 1 1 d . . .
C28 C 0.4098(3) 0.46396(13) 1.0736(2) 0.0242(8) Uani 1 1 d . . .
H28 H 0.4506 0.4358 1.0979 0.029 Uiso 1 1 calc R . .
C29 C 0.3172(3) 0.45516(13) 1.0292(2) 0.0229(8) Uani 1 1 d . . .
H29 H 0.2934 0.4208 1.0216 0.027 Uiso 1 1 calc R . .
C30 C 0.2557(2) 0.49679(12) 0.9939(2) 0.0168(7) Uani 1 1 d . . .
C31 C 0.3807(2) 0.55501(12) 1.04928(19) 0.0152(7) Uani 1 1 d . . .
C32 C 0.4164(2) 0.60778(12) 1.06024(19) 0.0138(6) Uani 1 1 d . . .
C33 C 0.3231(2) 0.74316(12) 1.0076(2) 0.0187(7) Uani 1 1 d . . .
C34 C 0.2816(3) 0.73926(14) 0.9118(2) 0.0256(8) Uani 1 1 d . . .
H34A H 0.3336 0.7408 0.8867 0.038 Uiso 1 1 calc R . .
H34B H 0.2373 0.7680 0.8905 0.038 Uiso 1 1 calc R . .
H34C H 0.2474 0.7064 0.8966 0.038 Uiso 1 1 calc R . .
C35 C 0.2426(2) 0.74467(13) 1.0477(2) 0.0251(8) Uani 1 1 d . . .
H35A H 0.2075 0.7119 1.0370 0.038 Uiso 1 1 calc R . .
H35B H 0.1989 0.7731 1.0232 0.038 Uiso 1 1 calc R . .
H35C H 0.2700 0.7500 1.1086 0.038 Uiso 1 1 calc R . .
C36 C 0.3765(3) 0.79540(14) 1.0279(3) 0.0315(9) Uani 1 1 d . . .
H36A H 0.4041 0.7991 1.0891 0.047 Uiso 1 1 calc R . .
H36B H 0.3314 0.8237 1.0058 0.047 Uiso 1 1 calc R . .
H36C H 0.4276 0.7965 1.0018 0.047 Uiso 1 1 calc R . .
C37 C 0.1532(2) 0.48202(12) 0.9409(2) 0.0180(7) Uani 1 1 d . . .
C38 C 0.1601(3) 0.44961(14) 0.8654(2) 0.0251(8) Uani 1 1 d . . .
H38A H 0.0956 0.4405 0.8296 0.038 Uiso 1 1 calc R . .
H38B H 0.1964 0.4180 0.8861 0.038 Uiso 1 1 calc R . .
H38C H 0.1925 0.4697 0.8327 0.038 Uiso 1 1 calc R . .
C39 C 0.1077(3) 0.44905(14) 0.9948(2) 0.0248(8) Uani 1 1 d . . .
H39A H 0.1061 0.4689 1.0443 0.037 Uiso 1 1 calc R . .
H39B H 0.1456 0.4176 1.0129 0.037 Uiso 1 1 calc R . .
H39C H 0.0423 0.4397 0.9615 0.037 Uiso 1 1 calc R . .
C40 C 0.0879(2) 0.52753(13) 0.9067(2) 0.0199(7) Uani 1 1 d . . .
H40A H 0.1145 0.5484 0.8704 0.030 Uiso 1 1 calc R . .
H40B H 0.0825 0.5487 0.9537 0.030 Uiso 1 1 calc R . .
H40C H 0.0244 0.5149 0.8741 0.030 Uiso 1 1 calc R . .
C41 C 0.6259(2) 0.69305(12) 0.4309(2) 0.0166(7) Uani 1 1 d . . .
C42 C 0.6589(2) 0.73953(13) 0.4717(2) 0.0182(7) Uani 1 1 d . . .
C43 C 0.6203(3) 0.78734(13) 0.4451(2) 0.0233(8) Uani 1 1 d . . .
C44 C 0.5419(3) 0.79128(13) 0.3741(2) 0.0246(8) Uani 1 1 d . . .
C45 C 0.5063(2) 0.74703(14) 0.3303(2) 0.0235(8) Uani 1 1 d . . .
C46 C 0.5477(2) 0.69955(13) 0.3586(2) 0.0211(7) Uani 1 1 d . . .
C47 C 0.7140(2) 0.62720(13) 0.5643(2) 0.0177(7) Uani 1 1 d . . .
C48 C 0.7806(3) 0.58885(14) 0.5996(2) 0.0234(8) Uani 1 1 d . . .
C49 C 0.8042(3) 0.57286(14) 0.6822(2) 0.0268(8) Uani 1 1 d . . .
C50 C 0.7603(3) 0.59484(14) 0.7347(2) 0.0246(8) Uani 1 1 d . . .
C51 C 0.6932(3) 0.63288(14) 0.7036(2) 0.0232(8) Uani 1 1 d . . .
C52 C 0.6717(2) 0.64793(13) 0.6204(2) 0.0179(7) Uani 1 1 d . . .
C53 C 0.7824(2) 0.64974(13) 0.4320(2) 0.0191(7) Uani 1 1 d . . .
C54 C 0.8720(2) 0.66554(14) 0.4831(2) 0.0233(8) Uani 1 1 d . . .
C55 C 0.9477(2) 0.67880(15) 0.4552(2) 0.0276(8) Uani 1 1 d . . .
C56 C 0.9365(3) 0.67743(14) 0.3704(2) 0.0259(8) Uani 1 1 d . . .
C57 C 0.8488(3) 0.66410(13) 0.3161(2) 0.0243(8) Uani 1 1 d . . .
C58 C 0.7749(2) 0.65121(13) 0.3470(2) 0.0206(7) Uani 1 1 d . . .
C59 C 0.6258(2) 0.58645(12) 0.4207(2) 0.0189(7) Uani 1 1 d . . .
C60 C 0.6567(3) 0.54493(13) 0.3835(2) 0.0232(8) Uani 1 1 d . . .
C61 C 0.6037(3) 0.50082(14) 0.3559(2) 0.0283(8) Uani 1 1 d . . .
C62 C 0.5138(3) 0.49587(14) 0.3646(2) 0.0314(9) Uani 1 1 d . . .
C63 C 0.4800(3) 0.53557(14) 0.4022(2) 0.0276(8) Uani 1 1 d . . .
C64 C 0.5355(2) 0.57869(13) 0.4300(2) 0.0216(7) Uani 1 1 d . . .
C65 C 0.1100(5) 0.5430(2) 0.4590(4) 0.0712(17) Uani 1 1 d . . .
H65A H 0.1449 0.5254 0.4247 0.085 Uiso 1 1 calc R . .
H65B H 0.1178 0.5219 0.5101 0.085 Uiso 1 1 calc R . .
B B 0.6863(3) 0.63908(15) 0.4618(2) 0.0171(8) Uani 1 1 d . . .

loop_
_atom_site_aniso_label
_atom_site_aniso_U_11
_atom_site_aniso_U_22
_atom_site_aniso_U_33
_atom_site_aniso_U_23
_atom_site_aniso_U_13
_atom_site_aniso_U_12
Cu 0.01125(19) 0.0171(2) 0.0158(2) -0.00010(16) 0.00368(15) 0.00047(15)
Cl1 0.0922(10) 0.0564(8) 0.0448(7) -0.0013(6) 0.0301(7) -0.0079(7)
Cl2 0.0849(11) 0.0487(8) 0.0908(11) 0.0104(7) 0.0119(9) -0.0052(7)
N1 0.0129(13) 0.0151(13) 0.0135(13) -0.0001(11) 0.0047(11) -0.0009(10)
N2 0.0149(14) 0.0148(13) 0.0174(14) -0.0017(11) 0.0074(11) -0.0053(10)
N3 0.0146(13) 0.0157(14) 0.0123(13) 0.0017(11) 0.0052(11) 0.0005(10)
N4 0.0154(13) 0.0182(14) 0.0126(13) 0.0011(11) 0.0055(11) -0.0013(11)
F1 0.0259(11) 0.0257(11) 0.0218(10) -0.0039(8) 0.0083(9) -0.0084(8)
F2 0.0495(14) 0.0175(11) 0.0429(13) -0.0078(9) 0.0269(11) -0.0108(10)
F3 0.0433(14) 0.0197(11) 0.0545(15) 0.0137(10) 0.0243(12) 0.0135(10)
F4 0.0240(11) 0.0358(12) 0.0351(13) 0.0117(10) 0.0004(10) 0.0084(9)
F5 0.0240(11) 0.0232(11) 0.0260(11) -0.0009(9) -0.0039(9) -0.0005(8)
F6 0.0454(14) 0.0406(13) 0.0253(11) 0.0073(10) 0.0163(10) 0.0266(11)
F7 0.0495(15) 0.0411(14) 0.0289(12) 0.0157(10) 0.0102(11) 0.0253(11)
F8 0.0514(15) 0.0408(13) 0.0184(11) 0.0092(9) 0.0132(10) 0.0055(11)
F9 0.0378(13) 0.0392(13) 0.0263(11) -0.0026(9) 0.0196(10) 0.0024(10)
F10 0.0216(10) 0.0239(11) 0.0263(11) 0.0001(8) 0.0095(9) 0.0074(8)
F11 0.0189(11) 0.0696(16) 0.0149(10) -0.0033(10) 0.0032(8) -0.0050(10)
F12 0.0171(11) 0.0774(18) 0.0370(13) -0.0032(12) 0.0068(10) -0.0081(11)
F13 0.0353(13) 0.0466(14) 0.0405(13) -0.0002(11) 0.0287(11) 0.0000(11)
F14 0.0529(15) 0.0394(13) 0.0199(11) -0.0011(9) 0.0209(10) -0.0014(11)
F15 0.0304(12) 0.0319(12) 0.0163(10) -0.0022(9) 0.0015(9) -0.0051(9)
F16 0.0318(12) 0.0244(11) 0.0361(12) -0.0044(9) 0.0198(10) 0.0044(9)
F17 0.0560(15) 0.0236(12) 0.0487(15) -0.0148(10) 0.0257(12) 0.0001(11)
F18 0.0538(16) 0.0270(13) 0.0653(18) -0.0173(12) 0.0207(14) -0.0173(11)
F19 0.0258(12) 0.0318(13) 0.0584(16) -0.0043(11) 0.0152(11) -0.0079(9)
F20 0.0214(10) 0.0233(11) 0.0369(12) -0.0060(9) 0.0134(9) 0.0008(8)
C1 0.0175(17) 0.0198(17) 0.0170(17) 0.0004(14) 0.0041(14) -0.0004(13)
C2 0.0248(19) 0.038(2) 0.0125(17) 0.0023(15) 0.0008(14) 0.0063(16)
C3 0.0198(18) 0.032(2) 0.0217(18) 0.0000(16) -0.0018(15) 0.0051(15)
C4 0.0144(16) 0.0198(17) 0.0219(17) -0.0017(14) 0.0026(14) 0.0013(13)
C5 0.0140(17) 0.0238(19) 0.033(2) -0.0024(16) 0.0001(15) 0.0044(14)
C6 0.0166(17) 0.0226(19) 0.040(2) -0.0034(16) 0.0127(16) 0.0027(14)
C7 0.0188(17) 0.0145(16) 0.0288(19) -0.0045(14) 0.0113(15) -0.0021(13)
C8 0.0239(19) 0.0236(19) 0.033(2) -0.0058(16) 0.0177(16) 0.0000(15)
C9 0.0277(19) 0.0240(19) 0.0237(19) -0.0046(15) 0.0147(16) -0.0030(15)
C10 0.0199(17) 0.0156(16) 0.0186(17) -0.0050(13) 0.0090(14) -0.0074(13)
C11 0.0134(16) 0.0124(15) 0.0206(17) -0.0028(13) 0.0056(13) -0.0032(12)
C12 0.0146(16) 0.0144(16) 0.0220(17) -0.0026(13) 0.0054(14) -0.0027(12)
C13 0.0210(17) 0.0245(18) 0.0128(16) 0.0017(14) 0.0066(14) 0.0021(14)
C14 0.026(2) 0.039(2) 0.0197(18) 0.0066(16) 0.0090(16) -0.0009(16)
C15 0.034(2) 0.033(2) 0.0202(18) -0.0017(16) 0.0095(16) -0.0007(17)
C16 0.0218(18) 0.032(2) 0.0179(17) 0.0030(15) 0.0113(15) 0.0072(15)
C17 0.0208(17) 0.0248(19) 0.0148(16) -0.0019(13) 0.0085(14) -0.0029(14)
C18 0.0232(19) 0.046(2) 0.0207(19) -0.0001(17) 0.0054(16) -0.0089(17)
C19 0.032(2) 0.029(2) 0.0189(18) 0.0030(15) 0.0072(16) 0.0031(16)
C20 0.032(2) 0.036(2) 0.0161(17) -0.0006(15) 0.0098(16) 0.0004(16)
C21 0.0141(16) 0.0168(16) 0.0137(15) -0.0009(12) 0.0066(13) -0.0039(12)
C22 0.0193(17) 0.0193(17) 0.0185(17) 0.0005(14) 0.0048(14) -0.0057(13)
C23 0.0131(16) 0.0270(19) 0.0176(17) -0.0016(14) 0.0026(13) -0.0035(14)
C24 0.0167(16) 0.0226(18) 0.0140(15) -0.0022(13) 0.0068(13) 0.0004(13)
C25 0.0140(17) 0.031(2) 0.0167(17) -0.0025(15) 0.0007(14) 0.0032(14)
C26 0.0215(18) 0.0249(19) 0.0188(17) 0.0003(14) 0.0016(14) 0.0110(14)
C27 0.0215(18) 0.0225(18) 0.0148(16) -0.0014(14) 0.0049(14) 0.0038(14)
C28 0.0276(19) 0.0165(17) 0.0275(19) 0.0023(14) 0.0073(16) 0.0073(14)
C29 0.0281(19) 0.0132(17) 0.0279(19) 0.0015(14) 0.0095(16) -0.0007(14)
C30 0.0218(17) 0.0152(16) 0.0158(16) -0.0011(13) 0.0092(13) 0.0003(13)
C31 0.0165(16) 0.0182(16) 0.0125(15) 0.0005(13) 0.0069(13) 0.0021(13)
C32 0.0142(16) 0.0175(16) 0.0109(15) 0.0001(12) 0.0056(12) 0.0020(12)
C33 0.0163(17) 0.0141(16) 0.0255(18) 0.0015(14) 0.0061(14) -0.0023(13)
C34 0.0248(19) 0.0236(19) 0.027(2) 0.0103(15) 0.0066(16) 0.0041(15)
C35 0.0220(18) 0.0184(18) 0.038(2) -0.0062(15) 0.0132(16) -0.0022(14)
C36 0.0204(19) 0.0180(18) 0.051(3) 0.0046(17) 0.0039(18) -0.0019(15)
C37 0.0193(17) 0.0149(16) 0.0199(17) -0.0029(13) 0.0064(14) -0.0035(13)
C38 0.029(2) 0.0216(19) 0.0259(19) -0.0044(15) 0.0109(16) -0.0048(15)
C39 0.0262(19) 0.0238(19) 0.0244(19) 0.0011(15) 0.0077(16) -0.0080(15)
C40 0.0175(17) 0.0181(17) 0.0227(18) -0.0032(14) 0.0043(14) -0.0050(13)
C41 0.0167(16) 0.0179(17) 0.0177(16) 0.0010(13) 0.0090(13) 0.0010(13)
C42 0.0149(16) 0.0246(18) 0.0174(17) -0.0026(14) 0.0080(14) -0.0040(13)
C43 0.029(2) 0.0166(17) 0.032(2) -0.0038(15) 0.0206(17) -0.0059(14)
C44 0.027(2) 0.0185(18) 0.035(2) 0.0093(15) 0.0204(17) 0.0072(15)
C45 0.0174(17) 0.0275(19) 0.0262(19) 0.0087(15) 0.0075(15) 0.0042(14)
C46 0.0186(17) 0.0218(18) 0.0224(18) -0.0006(14) 0.0057(14) -0.0027(14)
C47 0.0159(16) 0.0204(18) 0.0161(16) -0.0004(13) 0.0039(13) 0.0003(13)
C48 0.0265(19) 0.0252(19) 0.0196(18) 0.0000(14) 0.0088(15) 0.0069(15)
C49 0.029(2) 0.027(2) 0.0245(19) 0.0075(15) 0.0074(16) 0.0092(15)
C50 0.030(2) 0.028(2) 0.0154(17) 0.0042(15) 0.0057(15) -0.0014(16)
C51 0.0245(19) 0.028(2) 0.0215(18) -0.0050(15) 0.0139(15) -0.0035(15)
C52 0.0125(16) 0.0196(17) 0.0207(17) 0.0003(14) 0.0039(13) -0.0014(13)
C53 0.0193(17) 0.0216(18) 0.0162(17) -0.0001(14) 0.0053(14) 0.0061(13)
C54 0.0183(18) 0.036(2) 0.0146(17) -0.0006(15) 0.0043(14) 0.0050(15)
C55 0.0160(18) 0.040(2) 0.0256(19) -0.0006(17) 0.0056(15) 0.0027(15)
C56 0.0240(19) 0.029(2) 0.030(2) 0.0037(16) 0.0166(16) 0.0045(15)
C57 0.040(2) 0.0222(19) 0.0148(17) 0.0001(14) 0.0146(16) 0.0063(16)
C58 0.0221(18) 0.0169(17) 0.0203(18) -0.0031(14) 0.0031(15) 0.0021(13)
C59 0.0227(18) 0.0154(17) 0.0186(17) 0.0016(13) 0.0065(14) 0.0022(13)
C60 0.0253(19) 0.0224(19) 0.0223(18) 0.0020(14) 0.0079(15) 0.0010(14)
C61 0.041(2) 0.0182(18) 0.029(2) -0.0041(15) 0.0152(18) 0.0025(16)
C62 0.040(2) 0.0163(18) 0.034(2) -0.0057(16) 0.0054(18) -0.0078(16)
C63 0.0242(19) 0.025(2) 0.034(2) 0.0019(16) 0.0096(17) -0.0018(15)
C64 0.0234(18) 0.0173(17) 0.0224(18) -0.0011(14) 0.0046(15) 0.0036(14)
C65 0.109(5) 0.039(3) 0.061(4) 0.005(3) 0.019(3) 0.007(3)
B 0.0173(18) 0.0191(19) 0.0164(18) -0.0014(15) 0.0077(15) 0.0035(15)

loop_
_atom_type_symbol
_atom_type_description
_atom_type_scat_dispersion_real
_atom_type_scat_dispersion_imag
_atom_type_scat_source
C C 0.0033 0.0016 'International Tables Vol C Tables 4.2.6.8 and 6.1.1.4'
H H 0.0000 0.0000 'International Tables Vol C Tables 4.2.6.8 and 6.1.1.4'
B B 0.0013 0.0007 'International Tables Vol C Tables 4.2.6.8 and 6.1.1.4'
N N 0.0061 0.0033 'International Tables Vol C Tables 4.2.6.8 and 6.1.1.4'
F F 0.0171 0.0103 'International Tables Vol C Tables 4.2.6.8 and 6.1.1.4'
Cl Cl 0.1484 0.1585 'International Tables Vol C Tables 4.2.6.8 and 6.1.1.4'
Cu Cu 0.3201 1.2651 'International Tables Vol C Tables 4.2.6.8 and 6.1.1.4'

loop_
_geom_angle_atom_site_label_1
_geom_angle_atom_site_label_2
_geom_angle_atom_site_label_3
_geom_angle
_geom_angle_site_symmetry_1
_geom_angle_site_symmetry_3
_geom_angle_publ_flag
N3 Cu N1 123.97(10) . . ?
N3 Cu N2 122.70(10) . . ?
N1 Cu N2 84.53(10) . . ?
N3 Cu N4 84.43(10) . . ?
N1 Cu N4 125.12(10) . . ?
N2 Cu N4 121.09(10) . . ?
C1 N1 C12 118.7(3) . . ?
C1 N1 Cu 133.4(2) . . ?
C12 N1 Cu 107.9(2) . . ?
C10 N2 C11 118.5(3) . . ?
C10 N2 Cu 133.5(2) . . ?
C11 N2 Cu 107.5(2) . . ?
C21 N3 C32 119.3(3) . . ?
C21 N3 Cu 132.4(2) . . ?
C32 N3 Cu 107.95(19) . . ?
C30 N4 C31 118.3(3) . . ?
C30 N4 Cu 134.8(2) . . ?
C31 N4 Cu 106.2(2) . . ?
N1 C1 C2 120.7(3) . . ?
N1 C1 C13 124.6(3) . . ?
C2 C1 C13 114.7(3) . . ?
C3 C2 C1 121.2(3) . . ?
C2 C3 C4 119.3(3) . . ?
C3 C4 C12 117.8(3) . . ?
C3 C4 C5 120.4(3) . . ?
C12 C4 C5 121.8(3) . . ?
C6 C5 C4 120.4(3) . . ?
C5 C6 C7 120.7(3) . . ?
C8 C7 C11 117.3(3) . . ?
C8 C7 C6 121.6(3) . . ?
C11 C7 C6 121.1(3) . . ?
C9 C8 C7 120.4(3) . . ?
C8 C9 C10 120.1(3) . . ?
N2 C10 C9 121.3(3) . . ?
N2 C10 C17 119.6(3) . . ?
C9 C10 C17 119.0(3) . . ?
N2 C11 C7 122.3(3) . . ?
N2 C11 C12 119.9(3) . . ?
C7 C11 C12 117.8(3) . . ?
N1 C12 C4 122.2(3) . . ?
N1 C12 C11 119.8(3) . . ?
C4 C12 C11 117.9(3) . . ?
C16 C13 C1 115.6(3) . . ?
C16 C13 C14 108.0(3) . . ?
C1 C13 C14 110.2(3) . . ?
C16 C13 C15 107.7(3) . . ?
C1 C13 C15 106.4(3) . . ?
C14 C13 C15 108.8(3) . . ?
C19 C17 C18 111.2(3) . . ?
C19 C17 C10 109.2(3) . . ?
C18 C17 C10 109.9(3) . . ?
C19 C17 C20 107.3(3) . . ?
C18 C17 C20 107.1(3) . . ?
C10 C17 C20 112.1(3) . . ?
N3 C21 C22 121.0(3) . . ?
N3 C21 C33 120.2(3) . . ?
C22 C21 C33 118.8(3) . . ?
C23 C22 C21 120.4(3) . . ?
C22 C23 C24 120.1(3) . . ?
C23 C24 C32 117.5(3) . . ?
C23 C24 C25 121.0(3) . . ?
C32 C24 C25 121.5(3) . . ?
C26 C25 C24 120.7(3) . . ?
C25 C26 C27 120.2(3) . . ?
C28 C27 C31 117.4(3) . . ?
C28 C27 C26 121.0(3) . . ?
C31 C27 C26 121.6(3) . . ?
C29 C28 C27 120.1(3) . . ?
C28 C29 C30 120.4(3) . . ?
N4 C30 C29 121.5(3) . . ?
N4 C30 C37 122.6(3) . . ?
C29 C30 C37 115.9(3) . . ?
N4 C31 C27 122.3(3) . . ?
N4 C31 C32 119.6(3) . . ?
C27 C31 C32 118.2(3) . . ?
N3 C32 C24 121.8(3) . . ?
N3 C32 C31 120.4(3) . . ?
C24 C32 C31 117.8(3) . . ?
C34 C33 C35 110.4(3) . . ?
C34 C33 C21 109.7(3) . . ?
C35 C33 C21 110.4(3) . . ?
C34 C33 C36 107.4(3) . . ?
C35 C33 C36 106.8(3) . . ?
C21 C33 C36 112.1(3) . . ?
C40 C37 C39 108.2(3) . . ?
C40 C37 C30 114.6(3) . . ?
C39 C37 C30 109.1(3) . . ?
C40 C37 C38 108.1(3) . . ?
C39 C37 C38 109.1(3) . . ?
C30 C37 C38 107.7(3) . . ?
C42 C41 C46 112.8(3) . . ?
C42 C41 B 120.4(3) . . ?
C46 C41 B 126.3(3) . . ?
F1 C42 C43 115.7(3) . . ?
F1 C42 C41 119.5(3) . . ?
C43 C42 C41 124.9(3) . . ?
F2 C43 C42 120.6(3) . . ?
F2 C43 C44 119.7(3) . . ?
C42 C43 C44 119.8(3) . . ?
F3 C44 C45 120.6(3) . . ?
F3 C44 C43 120.9(3) . . ?
C45 C44 C43 118.4(3) . . ?
F4 C45 C44 119.9(3) . . ?
F4 C45 C46 119.9(3) . . ?
C44 C45 C46 120.2(3) . . ?
F5 C46 C45 115.4(3) . . ?
F5 C46 C41 120.7(3) . . ?
C45 C46 C41 123.9(3) . . ?
C52 C47 C48 113.2(3) . . ?
C52 C47 B 127.5(3) . . ?
C48 C47 B 119.1(3) . . ?
F6 C48 C49 116.3(3) . . ?
F6 C48 C47 119.2(3) . . ?
C49 C48 C47 124.5(3) . . ?
F7 C49 C50 119.8(3) . . ?
F7 C49 C48 120.5(3) . . ?
C50 C49 C48 119.7(3) . . ?
F8 C50 C49 121.0(3) . . ?
F8 C50 C51 120.2(3) . . ?
C49 C50 C51 118.7(3) . . ?
F9 C51 C50 119.8(3) . . ?
F9 C51 C52 120.4(3) . . ?
C50 C51 C52 119.7(3) . . ?
F10 C52 C47 120.8(3) . . ?
F10 C52 C51 115.1(3) . . ?
C47 C52 C51 124.1(3) . . ?
C58 C53 C54 112.3(3) . . ?
C58 C53 B 120.3(3) . . ?
C54 C53 B 126.7(3) . . ?
F11 C54 C55 114.7(3) . . ?
F11 C54 C53 120.1(3) . . ?
C55 C54 C53 125.2(3) . . ?
F12 C55 C56 120.5(3) . . ?
F12 C55 C54 120.0(3) . . ?
C56 C55 C54 119.4(3) . . ?
F13 C56 C57 121.2(3) . . ?
F13 C56 C55 120.3(3) . . ?
C57 C56 C55 118.4(3) . . ?
F14 C57 C56 119.6(3) . . ?
F14 C57 C58 120.3(3) . . ?
C56 C57 C58 120.1(3) . . ?
F15 C58 C57 116.4(3) . . ?
F15 C58 C53 119.2(3) . . ?
C57 C58 C53 124.4(3) . . ?
C60 C59 C64 113.2(3) . . ?
C60 C59 B 128.0(3) . . ?
C64 C59 B 118.6(3) . . ?
F16 C60 C61 115.1(3) . . ?
F16 C60 C59 120.7(3) . . ?
C61 C60 C59 124.1(3) . . ?
F17 C61 C60 120.2(3) . . ?
F17 C61 C62 119.6(3) . . ?
C60 C61 C62 120.2(3) . . ?
F18 C62 C63 121.2(4) . . ?
F18 C62 C61 120.7(3) . . ?
C63 C62 C61 118.1(3) . . ?
F19 C63 C62 119.2(3) . . ?
F19 C63 C64 120.8(3) . . ?
C62 C63 C64 120.0(3) . . ?
F20 C64 C63 116.3(3) . . ?
F20 C64 C59 119.5(3) . . ?
C63 C64 C59 124.3(3) . . ?
Cl2 C65 Cl1 114.9(3) . . ?
C41 B C59 113.5(3) . . ?
C41 B C47 114.6(3) . . ?
C59 B C47 101.8(3) . . ?
C41 B C53 101.0(3) . . ?
C59 B C53 114.2(3) . . ?
C47 B C53 112.3(3) . . ?

loop_
_geom_bond_atom_site_label_1
_geom_bond_atom_site_label_2
_geom_bond_distance
_geom_bond_site_symmetry_2
_geom_bond_publ_flag
Cu N3 2.076(3) . ?
Cu N1 2.096(3) . ?
Cu N2 2.115(3) . ?
Cu N4 2.139(3) . ?
Cl1 C65 1.728(6) . ?
Cl2 C65 1.730(6) . ?
N1 C1 1.339(4) . ?
N1 C12 1.381(4) . ?
N2 C10 1.351(4) . ?
N2 C11 1.374(4) . ?
N3 C21 1.343(4) . ?
N3 C32 1.377(4) . ?
N4 C30 1.339(4) . ?
N4 C31 1.380(4) . ?
F1 C42 1.357(4) . ?
F2 C43 1.352(4) . ?
F3 C44 1.342(4) . ?
F4 C45 1.346(4) . ?
F5 C46 1.344(4) . ?
F6 C48 1.349(4) . ?
F7 C49 1.351(4) . ?
F8 C50 1.346(4) . ?
F9 C51 1.347(4) . ?
F10 C52 1.350(4) . ?
F11 C54 1.359(4) . ?
F12 C55 1.345(4) . ?
F13 C56 1.339(4) . ?
F14 C57 1.353(4) . ?
F15 C58 1.347(4) . ?
F16 C60 1.359(4) . ?
F17 C61 1.347(4) . ?
F18 C62 1.335(4) . ?
F19 C63 1.351(4) . ?
F20 C64 1.344(4) . ?
C1 C2 1.416(5) . ?
C1 C13 1.534(5) . ?
C2 C3 1.351(5) . ?
C3 C4 1.407(5) . ?
C4 C12 1.408(5) . ?
C4 C5 1.418(5) . ?
C5 C6 1.341(5) . ?
C6 C7 1.423(5) . ?
C7 C8 1.396(5) . ?
C7 C11 1.419(4) . ?
C8 C9 1.364(5) . ?
C9 C10 1.407(5) . ?
C10 C17 1.537(5) . ?
C11 C12 1.461(5) . ?
C13 C16 1.523(5) . ?
C13 C14 1.537(5) . ?
C13 C15 1.554(5) . ?
C17 C19 1.526(5) . ?
C17 C18 1.533(5) . ?
C17 C20 1.542(4) . ?
C21 C22 1.409(4) . ?
C21 C33 1.538(4) . ?
C22 C23 1.359(5) . ?
C23 C24 1.406(5) . ?
C24 C32 1.413(4) . ?
C24 C25 1.424(5) . ?
C25 C26 1.341(5) . ?
C26 C27 1.423(5) . ?
C27 C28 1.402(5) . ?
C27 C31 1.415(4) . ?
C28 C29 1.353(5) . ?
C29 C30 1.413(5) . ?
C30 C37 1.541(5) . ?
C31 C32 1.454(4) . ?
C33 C34 1.529(5) . ?
C33 C35 1.531(5) . ?
C33 C36 1.547(5) . ?
C37 C40 1.515(5) . ?
C37 C39 1.536(5) . ?
C37 C38 1.543(5) . ?
C41 C42 1.394(5) . ?
C41 C46 1.396(5) . ?
C41 B 1.650(5) . ?
C42 C43 1.377(5) . ?
C43 C44 1.377(5) . ?
C44 C45 1.372(5) . ?
C45 C46 1.388(5) . ?
C47 C52 1.384(5) . ?
C47 C48 1.390(5) . ?
C47 B 1.660(5) . ?
C48 C49 1.376(5) . ?
C49 C50 1.365(5) . ?
C50 C51 1.377(5) . ?
C51 C52 1.382(5) . ?
C53 C58 1.391(5) . ?
C53 C54 1.391(5) . ?
C53 B 1.660(5) . ?
C54 C55 1.377(5) . ?
C55 C56 1.374(5) . ?
C56 C57 1.371(5) . ?
C57 C58 1.381(5) . ?
C59 C60 1.387(5) . ?
C59 C64 1.398(5) . ?
C59 B 1.656(5) . ?
C60 C61 1.379(5) . ?
C61 C62 1.380(5) . ?
C62 C63 1.375(5) . ?
C63 C64 1.376(5) . ?

loop_
_geom_torsion_atom_site_label_1
_geom_torsion_atom_site_label_2
_geom_torsion_atom_site_label_3
_geom_torsion_atom_site_label_4
_geom_torsion
_geom_torsion_site_symmetry_1
_geom_torsion_site_symmetry_2
_geom_torsion_site_symmetry_3
_geom_torsion_site_symmetry_4
_geom_torsion_publ_flag
N3 Cu N1 C1 56.2(3) . . . . ?
N2 Cu N1 C1 -177.6(3) . . . . ?
N4 Cu N1 C1 -53.1(3) . . . . ?
N3 Cu N1 C12 -122.0(2) . . . . ?
N2 Cu N1 C12 4.1(2) . . . . ?
N4 Cu N1 C12 128.67(19) . . . . ?
N3 Cu N2 C10 -49.4(3) . . . . ?
N1 Cu N2 C10 -176.7(3) . . . . ?
N4 Cu N2 C10 55.2(3) . . . . ?
N3 Cu N2 C11 121.91(19) . . . . ?
N1 Cu N2 C11 -5.4(2) . . . . ?
N4 Cu N2 C11 -133.47(19) . . . . ?
N1 Cu N3 C21 49.3(3) . . . . ?
N2 Cu N3 C21 -57.9(3) . . . . ?
N4 Cu N3 C21 178.4(3) . . . . ?
N1 Cu N3 C32 -138.50(19) . . . . ?
N2 Cu N3 C32 114.3(2) . . . . ?
N4 Cu N3 C32 -9.35(19) . . . . ?
N3 Cu N4 C30 -179.9(3) . . . . ?
N1 Cu N4 C30 -51.7(3) . . . . ?
N2 Cu N4 C30 55.0(3) . . . . ?
N3 Cu N4 C31 10.79(19) . . . . ?
N1 Cu N4 C31 138.95(18) . . . . ?
N2 Cu N4 C31 -114.31(19) . . . . ?
C12 N1 C1 C2 2.7(5) . . . . ?
Cu N1 C1 C2 -175.4(2) . . . . ?
C12 N1 C1 C13 -175.0(3) . . . . ?
Cu N1 C1 C13 7.0(5) . . . . ?
N1 C1 C2 C3 -2.8(5) . . . . ?
C13 C1 C2 C3 175.1(3) . . . . ?
C1 C2 C3 C4 0.5(6) . . . . ?
C2 C3 C4 C12 1.8(5) . . . . ?
C2 C3 C4 C5 -179.1(3) . . . . ?
C3 C4 C5 C6 -176.0(3) . . . . ?
C12 C4 C5 C6 3.1(5) . . . . ?
C4 C5 C6 C7 -1.5(5) . . . . ?
C5 C6 C7 C8 178.3(3) . . . . ?
C5 C6 C7 C11 -2.6(5) . . . . ?
C11 C7 C8 C9 -3.1(5) . . . . ?
C6 C7 C8 C9 176.0(3) . . . . ?
C7 C8 C9 C10 -0.3(5) . . . . ?
C11 N2 C10 C9 -2.7(4) . . . . ?
Cu N2 C10 C9 167.9(2) . . . . ?
C11 N2 C10 C17 176.3(3) . . . . ?
Cu N2 C10 C17 -13.1(4) . . . . ?
C8 C9 C10 N2 3.4(5) . . . . ?
C8 C9 C10 C17 -175.7(3) . . . . ?
C10 N2 C11 C7 -0.9(4) . . . . ?
Cu N2 C11 C7 -173.8(2) . . . . ?
C10 N2 C11 C12 178.7(3) . . . . ?
Cu N2 C11 C12 5.8(3) . . . . ?
C8 C7 C11 N2 3.8(5) . . . . ?
C6 C7 C11 N2 -175.3(3) . . . . ?
C8 C7 C11 C12 -175.8(3) . . . . ?
C6 C7 C11 C12 5.1(5) . . . . ?
C1 N1 C12 C4 -0.3(5) . . . . ?
Cu N1 C12 C4 178.2(3) . . . . ?
C1 N1 C12 C11 179.2(3) . . . . ?
Cu N1 C12 C11 -2.3(3) . . . . ?
C3 C4 C12 N1 -1.9(5) . . . . ?
C5 C4 C12 N1 179.0(3) . . . . ?
C3 C4 C12 C11 178.6(3) . . . . ?
C5 C4 C12 C11 -0.5(5) . . . . ?
N2 C11 C12 N1 -2.6(4) . . . . ?
C7 C11 C12 N1 177.0(3) . . . . ?
N2 C11 C12 C4 176.9(3) . . . . ?
C7 C11 C12 C4 -3.4(4) . . . . ?
N1 C1 C13 C16 -5.2(5) . . . . ?
C2 C1 C13 C16 177.0(3) . . . . ?
N1 C1 C13 C14 -127.9(3) . . . . ?
C2 C1 C13 C14 54.3(4) . . . . ?
N1 C1 C13 C15 114.3(3) . . . . ?
C2 C1 C13 C15 -63.5(4) . . . . ?
N2 C10 C17 C19 -56.1(4) . . . . ?
C9 C10 C17 C19 123.0(3) . . . . ?
N2 C10 C17 C18 66.1(4) . . . . ?
C9 C10 C17 C18 -114.8(3) . . . . ?
N2 C10 C17 C20 -174.8(3) . . . . ?
C9 C10 C17 C20 4.2(4) . . . . ?
C32 N3 C21 C22 -0.7(4) . . . . ?
Cu N3 C21 C22 170.8(2) . . . . ?
C32 N3 C21 C33 178.8(3) . . . . ?
Cu N3 C21 C33 -9.7(4) . . . . ?
N3 C21 C22 C23 -0.2(5) . . . . ?
C33 C21 C22 C23 -179.7(3) . . . . ?
C21 C22 C23 C24 0.3(5) . . . . ?
C22 C23 C24 C32 0.4(5) . . . . ?
C22 C23 C24 C25 -179.1(3) . . . . ?
C23 C24 C25 C26 178.5(3) . . . . ?
C32 C24 C25 C26 -0.9(5) . . . . ?
C24 C25 C26 C27 1.4(5) . . . . ?
C25 C26 C27 C28 179.5(3) . . . . ?
C25 C26 C27 C31 -0.6(5) . . . . ?
C31 C27 C28 C29 2.5(5) . . . . ?
C26 C27 C28 C29 -177.5(3) . . . . ?
C27 C28 C29 C30 -0.9(5) . . . . ?
C31 N4 C30 C29 3.1(4) . . . . ?
Cu N4 C30 C29 -165.2(2) . . . . ?
C31 N4 C30 C37 -175.9(3) . . . . ?
Cu N4 C30 C37 15.7(5) . . . . ?
C28 C29 C30 N4 -2.0(5) . . . . ?
C28 C29 C30 C37 177.1(3) . . . . ?
C30 N4 C31 C27 -1.4(4) . . . . ?
Cu N4 C31 C27 170.0(2) . . . . ?
C30 N4 C31 C32 177.9(3) . . . . ?
Cu N4 C31 C32 -10.6(3) . . . . ?
C28 C27 C31 N4 -1.4(5) . . . . ?
C26 C27 C31 N4 178.6(3) . . . . ?
C28 C27 C31 C32 179.3(3) . . . . ?
C26 C27 C31 C32 -0.7(5) . . . . ?
C21 N3 C32 C24 1.5(4) . . . . ?
Cu N3 C32 C24 -171.9(2) . . . . ?
C21 N3 C32 C31 179.9(3) . . . . ?
Cu N3 C32 C31 6.5(3) . . . . ?
C23 C24 C32 N3 -1.3(4) . . . . ?
C25 C24 C32 N3 178.1(3) . . . . ?
C23 C24 C32 C31 -179.8(3) . . . . ?
C25 C24 C32 C31 -0.4(4) . . . . ?
N4 C31 C32 N3 3.3(4) . . . . ?
C27 C31 C32 N3 -177.4(3) . . . . ?
N4 C31 C32 C24 -178.2(3) . . . . ?
C27 C31 C32 C24 1.1(4) . . . . ?
N3 C21 C33 C34 -61.7(4) . . . . ?
C22 C21 C33 C34 117.8(3) . . . . ?
N3 C21 C33 C35 60.1(4) . . . . ?
C22 C21 C33 C35 -120.3(3) . . . . ?
N3 C21 C33 C36 179.1(3) . . . . ?
C22 C21 C33 C36 -1.4(4) . . . . ?
N4 C30 C37 C40 -3.2(4) . . . . ?
C29 C30 C37 C40 177.7(3) . . . . ?
N4 C30 C37 C39 -124.6(3) . . . . ?
C29 C30 C37 C39 56.3(4) . . . . ?
N4 C30 C37 C38 117.1(3) . . . . ?
C29 C30 C37 C38 -62.1(4) . . . . ?
C46 C41 C42 F1 -178.1(3) . . . . ?
B C41 C42 F1 -5.9(4) . . . . ?
C46 C41 C42 C43 -0.1(5) . . . . ?
B C41 C42 C43 172.1(3) . . . . ?
F1 C42 C43 F2 -0.8(4) . . . . ?
C41 C42 C43 F2 -178.8(3) . . . . ?
F1 C42 C43 C44 179.5(3) . . . . ?
C41 C42 C43 C44 1.4(5) . . . . ?
F2 C43 C44 F3 -1.3(5) . . . . ?
C42 C43 C44 F3 178.5(3) . . . . ?
F2 C43 C44 C45 178.3(3) . . . . ?
C42 C43 C44 C45 -2.0(5) . . . . ?
F3 C44 C45 F4 0.6(5) . . . . ?
C43 C44 C45 F4 -178.9(3) . . . . ?
F3 C44 C45 C46 -179.1(3) . . . . ?
C43 C44 C45 C46 1.3(5) . . . . ?
F4 C45 C46 F5 1.5(5) . . . . ?
C44 C45 C46 F5 -178.7(3) . . . . ?
F4 C45 C46 C41 -179.7(3) . . . . ?
C44 C45 C46 C41 0.0(5) . . . . ?
C42 C41 C46 F5 178.1(3) . . . . ?
B C41 C46 F5 6.4(5) . . . . ?
C42 C41 C46 C45 -0.6(5) . . . . ?
B C41 C46 C45 -172.3(3) . . . . ?
C52 C47 C48 F6 179.7(3) . . . . ?
B C47 C48 F6 5.4(5) . . . . ?
C52 C47 C48 C49 -0.8(5) . . . . ?
B C47 C48 C49 -175.0(3) . . . . ?
F6 C48 C49 F7 1.6(5) . . . . ?
C47 C48 C49 F7 -177.9(3) . . . . ?
F6 C48 C49 C50 -179.8(3) . . . . ?
C47 C48 C49 C50 0.7(6) . . . . ?
F7 C49 C50 F8 -1.2(5) . . . . ?
C48 C49 C50 F8 -179.8(3) . . . . ?
F7 C49 C50 C51 178.3(3) . . . . ?
C48 C49 C50 C51 -0.2(6) . . . . ?
F8 C50 C51 F9 -0.7(5) . . . . ?
C49 C50 C51 F9 179.7(3) . . . . ?
F8 C50 C51 C52 179.6(3) . . . . ?
C49 C50 C51 C52 0.1(5) . . . . ?
C48 C47 C52 F10 -179.2(3) . . . . ?
B C47 C52 F10 -5.6(5) . . . . ?
C48 C47 C52 C51 0.6(5) . . . . ?
B C47 C52 C51 174.3(3) . . . . ?
F9 C51 C52 F10 -0.1(5) . . . . ?
C50 C51 C52 F10 179.6(3) . . . . ?
F9 C51 C52 C47 -179.9(3) . . . . ?
C50 C51 C52 C47 -0.3(5) . . . . ?
C58 C53 C54 F11 175.8(3) . . . . ?
B C53 C54 F11 5.6(5) . . . . ?
C58 C53 C54 C55 -3.2(5) . . . . ?
B C53 C54 C55 -173.4(3) . . . . ?
F11 C54 C55 F12 -1.2(5) . . . . ?
C53 C54 C55 F12 177.9(3) . . . . ?
F11 C54 C55 C56 -178.2(3) . . . . ?
C53 C54 C55 C56 0.8(6) . . . . ?
F12 C55 C56 F13 1.9(5) . . . . ?
C54 C55 C56 F13 179.0(3) . . . . ?
F12 C55 C56 C57 -175.3(3) . . . . ?
C54 C55 C56 C57 1.7(6) . . . . ?
F13 C56 C57 F14 0.4(5) . . . . ?
C55 C56 C57 F14 177.6(3) . . . . ?
F13 C56 C57 C58 -178.8(3) . . . . ?
C55 C56 C57 C58 -1.6(5) . . . . ?
F14 C57 C58 F15 -1.0(5) . . . . ?
C56 C57 C58 F15 178.2(3) . . . . ?
F14 C57 C58 C53 179.7(3) . . . . ?
C56 C57 C58 C53 -1.1(5) . . . . ?
C54 C53 C58 F15 -176.0(3) . . . . ?
B C53 C58 F15 -5.0(5) . . . . ?
C54 C53 C58 C57 3.3(5) . . . . ?
B C53 C58 C57 174.2(3) . . . . ?
C64 C59 C60 F16 -177.9(3) . . . . ?
B C59 C60 F16 -4.5(5) . . . . ?
C64 C59 C60 C61 1.8(5) . . . . ?
B C59 C60 C61 175.3(3) . . . . ?
F16 C60 C61 F17 -1.0(5) . . . . ?
C59 C60 C61 F17 179.3(3) . . . . ?
F16 C60 C61 C62 179.7(3) . . . . ?
C59 C60 C61 C62 0.0(6) . . . . ?
F17 C61 C62 F18 -0.2(6) . . . . ?
C60 C61 C62 F18 179.1(3) . . . . ?
F17 C61 C62 C63 179.8(3) . . . . ?
C60 C61 C62 C63 -0.9(6) . . . . ?
F18 C62 C63 F19 0.6(6) . . . . ?
C61 C62 C63 F19 -179.4(3) . . . . ?
F18 C62 C63 C64 180.0(3) . . . . ?
C61 C62 C63 C64 0.0(6) . . . . ?
F19 C63 C64 F20 0.4(5) . . . . ?
C62 C63 C64 F20 -179.0(3) . . . . ?
F19 C63 C64 C59 -178.5(3) . . . . ?
C62 C63 C64 C59 2.1(6) . . . . ?
C60 C59 C64 F20 178.3(3) . . . . ?
B C59 C64 F20 4.2(5) . . . . ?
C60 C59 C64 C63 -2.8(5) . . . . ?
B C59 C64 C63 -176.9(3) . . . . ?
C42 C41 B C59 167.6(3) . . . . ?
C46 C41 B C59 -21.3(4) . . . . ?
C42 C41 B C47 51.3(4) . . . . ?
C46 C41 B C47 -137.7(3) . . . . ?
C42 C41 B C53 -69.7(3) . . . . ?
C46 C41 B C53 101.3(4) . . . . ?
C60 C59 B C41 132.7(3) . . . . ?
C64 C59 B C41 -54.2(4) . . . . ?
C60 C59 B C47 -103.7(4) . . . . ?
C64 C59 B C47 69.5(4) . . . . ?
C60 C59 B C53 17.6(5) . . . . ?
C64 C59 B C53 -169.2(3) . . . . ?
C52 C47 B C41 19.5(5) . . . . ?
C48 C47 B C41 -167.2(3) . . . . ?
C52 C47 B C59 -103.4(4) . . . . ?
C48 C47 B C59 70.0(4) . . . . ?
C52 C47 B C53 134.0(3) . . . . ?
C48 C47 B C53 -52.6(4) . . . . ?
C58 C53 B C41 -69.0(4) . . . . ?
C54 C53 B C41 100.6(4) . . . . ?
C58 C53 B C59 53.2(4) . . . . ?
C54 C53 B C59 -137.2(3) . . . . ?
C58 C53 B C47 168.5(3) . . . . ?
C54 C53 B C47 -22.0(5) . . . . ?
